data_4069379
loop_
_publ_author_name
'Wong, Chun-Yuen'
'Lai, Lo-Ming'
'Leung, Hung-Fan'
'Wong, Sze-Ho'

_publ_section_title
;
 Ruthenium(II) Isocyanide Complexes Supported by
 Triazacyclononane/Trithiacyclononane and Aromatic Diimine: Structural,
 Spectroscopic, and Theoretical Studies
;
_journal_issue 12
_journal_name_full Organometallics
_journal_page_first 3537
_journal_paper_doi 10.1021/om9001654
_journal_volume 28
_journal_year 2009
_chemical_formula_moiety '2(C23 H32 N6 Ru), 4(F6 P), 3 (C2 H3 N)'
_chemical_formula_sum 'C52 H73 F24 N15 P4 Ru2'
_chemical_formula_weight 1690.27
_chemical_name_systematic
; 
 ? 
;
_space_group_IT_number 2
_symmetry_cell_setting triclinic
_symmetry_space_group_name_Hall '-P 1'
_symmetry_space_group_name_H-M 'P -1'
_atom_sites_solution_hydrogens geom
_atom_sites_solution_primary direct
_atom_sites_solution_secondary difmap
_audit_creation_method SHELXL-97
_cell_angle_alpha 85.705(3)
_cell_angle_beta 78.584(3)
_cell_angle_gamma 85.926(3)
_cell_formula_units_Z 2
_cell_length_a 12.0416(5)
_cell_length_b 15.8303(6)
_cell_length_c 18.8685(7)
_cell_measurement_reflns_used 30
_cell_measurement_temperature 298(2)
_cell_measurement_theta_max 35
_cell_measurement_theta_min 3
_cell_volume 3509.9(2)
_computing_structure_refinement 'SHELXL-97 (Sheldrick, 1997)'
_computing_structure_solution 'SHELXS-97 (Sheldrick, 1990)'
_diffrn_ambient_temperature 298(2)
_diffrn_measured_fraction_theta_full 0.866
_diffrn_measured_fraction_theta_max 0.866
_diffrn_radiation_monochromator graphite
_diffrn_radiation_source 'fine-focus sealed tube'
_diffrn_radiation_type MoK\a
_diffrn_radiation_wavelength 0.71073
_diffrn_reflns_av_R_equivalents 0.0579
_diffrn_reflns_av_sigmaI/netI 0.0814
_diffrn_reflns_limit_h_max 16
_diffrn_reflns_limit_h_min -16
_diffrn_reflns_limit_k_max 21
_diffrn_reflns_limit_k_min -21
_diffrn_reflns_limit_l_max 25
_diffrn_reflns_limit_l_min -25
_diffrn_reflns_number 68962
_diffrn_reflns_theta_full 29.22
_diffrn_reflns_theta_max 29.22
_diffrn_reflns_theta_min 3.19
_exptl_absorpt_coefficient_mu 0.632
_exptl_absorpt_correction_type none
_exptl_crystal_colour Red
_exptl_crystal_density_diffrn 1.599
_exptl_crystal_density_method 'not measured'
_exptl_crystal_description Cube
_exptl_crystal_F_000 1708
_exptl_crystal_size_max 0.2
_exptl_crystal_size_mid 0.2
_exptl_crystal_size_min 0.05
_refine_diff_density_max 1.205
_refine_diff_density_min -0.592
_refine_diff_density_rms 0.094
_refine_ls_extinction_method none
_refine_ls_goodness_of_fit_ref 1.040
_refine_ls_hydrogen_treatment constr
_refine_ls_matrix_type full
_refine_ls_number_parameters 885
_refine_ls_number_reflns 16511
_refine_ls_number_restraints 0
_refine_ls_restrained_S_all 1.040
_refine_ls_R_factor_all 0.1175
_refine_ls_R_factor_gt 0.0684
_refine_ls_shift/su_max 0.001
_refine_ls_shift/su_mean 0.000
_refine_ls_structure_factor_coef Fsqd
_refine_ls_weighting_details 'calc w=1/[\s^2^(Fo^2^)+(0.0883P)^2^+4.6893P] where P=(Fo^2^+2Fc^2^)/3'
_refine_ls_weighting_scheme calc
_refine_ls_wR_factor_gt 0.1718
_refine_ls_wR_factor_ref 0.1861
_reflns_number_gt 10116
_reflns_number_total 16511
_reflns_threshold_expression >2sigma(I)
_cod_data_source_file om9001654_si_002.cif
_cod_data_source_block Complex_1
_cod_depositor_comments
;
The following automatic conversions were performed:

'_symmetry_cell_setting' value 'Triclinic' changed to 'triclinic'
according to /home/saulius/struct/CIF-dictionaries/cif_core.dic
dictionary named 'cif_core.dic' version 2.4.2 from 2011-04-26.

Automatic conversion script
Id: cif_fix_values 1715 2011-07-08 13:25:40Z adriana 
;
_cod_original_sg_symbol_H-M P-1
_cod_database_code 4069379

loop_
_symmetry_equiv_pos_as_xyz
'x, y, z'
'-x, -y, -z'

loop_
_atom_site_label
_atom_site_type_symbol
_atom_site_fract_x
_atom_site_fract_y
_atom_site_fract_z
_atom_site_U_iso_or_equiv
_atom_site_adp_type
_atom_site_occupancy
_atom_site_symmetry_multiplicity
_atom_site_calc_flag
_atom_site_refinement_flags
N14 N -0.0164(14) 0.7400(9) 0.1487(10) 0.210(8) Uani 1 1 d .
C52 C 0.1370(13) 0.8798(14) 0.4596(10) 0.207(9) Uani 1 1 d .
H52A H 0.1038 0.9301 0.4385 0.311 Uiso 1 1 calc R
H52B H 0.1982 0.8946 0.4812 0.311 Uiso 1 1 calc R
H52C H 0.0805 0.8535 0.4961 0.311 Uiso 1 1 calc R
Ru1 Ru 0.61842(4) 0.92933(2) 0.23814(2) 0.03499(12) Uani 1 1 d .
C13 C 0.5899(6) 0.6587(4) 0.2813(5) 0.067(2) Uani 1 1 d .
N5 N 0.5338(4) 0.8781(3) 0.3384(2) 0.0435(10) Uani 1 1 d .
N4 N 0.6215(4) 0.7993(3) 0.2175(3) 0.0436(11) Uani 1 1 d .
N3 N 0.6959(4) 0.9799(3) 0.1321(2) 0.0416(10) Uani 1 1 d .
N2 N 0.6206(4) 1.0597(3) 0.2619(3) 0.0456(11) Uani 1 1 d .
N1 N 0.4671(4) 0.9715(3) 0.2022(2) 0.0451(11) Uani 1 1 d .
N6 N 0.7675(4) 0.9010(3) 0.2699(2) 0.0428(10) Uani 1 1 d .
C15 C 0.5376(5) 0.7916(4) 0.3423(3) 0.0475(14) Uani 1 1 d .
C2 C 0.4215(6) 1.0440(4) 0.2472(4) 0.0612(17) Uani 1 1 d .
H2A H 0.3892 1.0223 0.2958 0.073 Uiso 1 1 calc R
H2B H 0.3611 1.0747 0.2270 0.073 Uiso 1 1 calc R
C14 C 0.5833(5) 0.7499(3) 0.2796(3) 0.0468(13) Uani 1 1 d .
C5 C 0.7180(6) 1.0943(4) 0.2087(4) 0.0591(16) Uani 1 1 d .
H5A H 0.7162 1.1554 0.2108 0.071 Uiso 1 1 calc R
H5B H 0.7888 1.0705 0.2210 0.071 Uiso 1 1 calc R
C6 C 0.7123(6) 1.0731(4) 0.1346(3) 0.0577(16) Uani 1 1 d .
H6A H 0.7818 1.0878 0.1017 0.069 Uiso 1 1 calc R
H6B H 0.6497 1.1061 0.1187 0.069 Uiso 1 1 calc R
C11 C 0.6713(6) 0.6721(4) 0.1539(5) 0.069(2) Uani 1 1 d .
H11 H 0.7016 0.6476 0.1104 0.083 Uiso 1 1 calc R
C10 C 0.6607(6) 0.7602(4) 0.1572(4) 0.0598(17) Uani 1 1 d .
H10 H 0.6824 0.7934 0.1145 0.072 Uiso 1 1 calc R
C20 C 0.5461(8) 0.6131(5) 0.3457(7) 0.089(3) Uani 1 1 d .
H20 H 0.5493 0.5541 0.3474 0.107 Uiso 1 1 calc R
C16 C 0.4906(6) 0.7438(5) 0.4084(4) 0.073(2) Uani 1 1 d .
C8 C 0.6099(6) 0.9693(4) 0.0868(3) 0.0548(15) Uani 1 1 d .
H8A H 0.6083 0.9097 0.0786 0.066 Uiso 1 1 calc R
H8B H 0.6316 0.9998 0.0401 0.066 Uiso 1 1 calc R
C4 C 0.6428(7) 1.0756(4) 0.3349(4) 0.0640(18) Uani 1 1 d .
H4A H 0.6759 1.1293 0.3327 0.096 Uiso 1 1 calc R
H4B H 0.6940 1.0313 0.3494 0.096 Uiso 1 1 calc R
H4C H 0.5726 1.0762 0.3695 0.096 Uiso 1 1 calc R
C7 C 0.8072(6) 0.9398(4) 0.0992(4) 0.0646(17) Uani 1 1 d .
H7A H 0.8050 0.8792 0.1067 0.097 Uiso 1 1 calc R
H7B H 0.8654 0.9589 0.1213 0.097 Uiso 1 1 calc R
H7C H 0.8234 0.9552 0.0482 0.097 Uiso 1 1 calc R
C22 C 0.8534(6) 0.8880(4) 0.2865(4) 0.0586(16) Uani 1 1 d .
C21 C 0.4992(8) 0.6540(6) 0.4056(6) 0.094(3) Uani 1 1 d .
H21 H 0.4707 0.6215 0.4475 0.113 Uiso 1 1 calc R
C19 C 0.4814(6) 0.9179(5) 0.3962(3) 0.0625(17) Uani 1 1 d .
H19 H 0.4760 0.9769 0.3933 0.075 Uiso 1 1 calc R
C1 C 0.3820(6) 0.9069(4) 0.2117(4) 0.0631(17) Uani 1 1 d .
H1A H 0.3690 0.8837 0.2609 0.095 Uiso 1 1 calc R
H1B H 0.4093 0.8625 0.1797 0.095 Uiso 1 1 calc R
H1C H 0.3122 0.9327 0.2007 0.095 Uiso 1 1 calc R
C17 C 0.4423(7) 0.7893(6) 0.4673(4) 0.083(2) Uani 1 1 d .
H17 H 0.4150 0.7610 0.5117 0.099 Uiso 1 1 calc R
C9 C 0.4939(6) 1.0016(4) 0.1224(3) 0.0578(16) Uani 1 1 d .
H9A H 0.4379 0.9818 0.0978 0.069 Uiso 1 1 calc R
H9B H 0.4893 1.0631 0.1180 0.069 Uiso 1 1 calc R
C3 C 0.5127(6) 1.1049(4) 0.2509(4) 0.0623(17) Uani 1 1 d .
H3A H 0.5267 1.1405 0.2063 0.075 Uiso 1 1 calc R
H3B H 0.4853 1.1415 0.2905 0.075 Uiso 1 1 calc R
C12 C 0.6360(7) 0.6223(4) 0.2161(5) 0.077(2) Uani 1 1 d .
H12 H 0.6429 0.5635 0.2146 0.092 Uiso 1 1 calc R
C18 C 0.4344(6) 0.8750(6) 0.4608(4) 0.079(2) Uani 1 1 d .
H18 H 0.3973 0.9054 0.4998 0.094 Uiso 1 1 calc R
C23 C 0.9593(7) 0.8734(7) 0.3113(5) 0.097(3) Uani 1 1 d .
H23A H 0.9481 0.8378 0.3553 0.145 Uiso 1 1 calc R
H23B H 0.9859 0.9266 0.3201 0.145 Uiso 1 1 calc R
H23C H 1.0144 0.8460 0.2750 0.145 Uiso 1 1 calc R
Ru2 Ru 0.17242(4) 0.45707(3) 0.25404(2) 0.03907(13) Uani 1 1 d .
N10 N 0.2249(4) 0.4656(3) 0.3529(2) 0.0418(10) Uani 1 1 d .
N11 N 0.0457(4) 0.5412(3) 0.3085(3) 0.0452(11) Uani 1 1 d .
N12 N 0.0839(4) 0.3553(3) 0.2984(3) 0.0473(11) Uani 1 1 d .
C37 C 0.0616(5) 0.5598(3) 0.3746(3) 0.0426(12) Uani 1 1 d .
N7 N 0.2716(4) 0.5549(3) 0.1987(3) 0.0510(12) Uani 1 1 d .
N9 N 0.3081(4) 0.3766(3) 0.1982(3) 0.0535(12) Uani 1 1 d .
N8 N 0.1157(4) 0.4553(3) 0.1541(3) 0.0512(12) Uani 1 1 d .
C38 C 0.1560(5) 0.5200(3) 0.3988(3) 0.0430(12) Uani 1 1 d .
C39 C 0.1757(6) 0.5343(4) 0.4671(3) 0.0556(15) Uani 1 1 d .
C36 C -0.0125(6) 0.6144(4) 0.4201(4) 0.0600(17) Uani 1 1 d .
C33 C -0.0470(6) 0.5792(5) 0.2866(4) 0.0660(18) Uani 1 1 d .
H33 H -0.0614 0.5668 0.2419 0.079 Uiso 1 1 calc R
C40 C 0.2707(6) 0.4892(5) 0.4904(4) 0.073(2) Uani 1 1 d .
H40 H 0.2871 0.4969 0.5356 0.087 Uiso 1 1 calc R
C45 C 0.0423(5) 0.2939(4) 0.3182(3) 0.0528(15) Uani 1 1 d .
C34 C -0.1214(6) 0.6357(5) 0.3276(5) 0.079(2) Uani 1 1 d .
H34 H -0.1828 0.6615 0.3095 0.095 Uiso 1 1 calc R
C35 C -0.1055(6) 0.6537(5) 0.3941(5) 0.075(2) Uani 1 1 d .
H35 H -0.1556 0.6914 0.4218 0.090 Uiso 1 1 calc R
C43 C 0.0102(7) 0.6273(5) 0.4893(4) 0.073(2) Uani 1 1 d .
H43 H -0.0394 0.6628 0.5196 0.088 Uiso 1 1 calc R
C25 C 0.2353(8) 0.5780(6) 0.1266(5) 0.093(3) Uani 1 1 d .
H25A H 0.2253 0.6393 0.1205 0.112 Uiso 1 1 calc R
H25B H 0.2960 0.5596 0.0880 0.112 Uiso 1 1 calc R
C42 C 0.3128(6) 0.4279(5) 0.3762(4) 0.0654(18) Uani 1 1 d .
H42 H 0.3629 0.3941 0.3446 0.078 Uiso 1 1 calc R
C28 C 0.1894(8) 0.3918(6) 0.1075(5) 0.088(3) Uani 1 1 d .
H28A H 0.1406 0.3573 0.0880 0.106 Uiso 1 1 calc R
H28B H 0.2352 0.4224 0.0670 0.106 Uiso 1 1 calc R
C41 C 0.3364(6) 0.4350(6) 0.4448(4) 0.075(2) Uani 1 1 d .
H41 H 0.3967 0.4028 0.4593 0.091 Uiso 1 1 calc R
C30 C 0.3495(7) 0.3008(5) 0.2389(5) 0.085(2) Uani 1 1 d .
H30A H 0.2865 0.2762 0.2712 0.127 Uiso 1 1 calc R
H30B H 0.4027 0.3173 0.2664 0.127 Uiso 1 1 calc R
H30C H 0.3861 0.2599 0.2055 0.127 Uiso 1 1 calc R
C24 C 0.2730(7) 0.6296(4) 0.2406(4) 0.075(2) Uani 1 1 d .
H24A H 0.3085 0.6136 0.2812 0.113 Uiso 1 1 calc R
H24B H 0.1965 0.6512 0.2575 0.113 Uiso 1 1 calc R
H24C H 0.3147 0.6726 0.2102 0.113 Uiso 1 1 calc R
C44 C 0.1011(8) 0.5896(5) 0.5122(4) 0.078(2) Uani 1 1 d .
H44 H 0.1149 0.5998 0.5575 0.094 Uiso 1 1 calc R
C26 C 0.1344(8) 0.5426(5) 0.1187(4) 0.082(2) Uani 1 1 d .
H26A H 0.1347 0.5406 0.0674 0.098 Uiso 1 1 calc R
H26B H 0.0706 0.5803 0.1387 0.098 Uiso 1 1 calc R
C29 C 0.2617(8) 0.3377(7) 0.1425(5) 0.098(3) Uani 1 1 d .
H29A H 0.3245 0.3168 0.1063 0.118 Uiso 1 1 calc R
H29B H 0.2204 0.2891 0.1651 0.118 Uiso 1 1 calc R
C46 C -0.0099(7) 0.2154(5) 0.3453(5) 0.077(2) Uani 1 1 d .
H46A H 0.0411 0.1795 0.3690 0.116 Uiso 1 1 calc R
H46B H -0.0266 0.1872 0.3056 0.116 Uiso 1 1 calc R
H46C H -0.0790 0.2274 0.3792 0.116 Uiso 1 1 calc R
C27 C -0.0031(7) 0.4333(6) 0.1573(5) 0.091(3) Uani 1 1 d .
H27A H -0.0541 0.4729 0.1856 0.137 Uiso 1 1 calc R
H27B H -0.0135 0.3770 0.1793 0.137 Uiso 1 1 calc R
H27C H -0.0185 0.4357 0.1092 0.137 Uiso 1 1 calc R
P1 P 0.45742(14) 0.75376(10) 0.00910(8) 0.0496(4) Uani 1 1 d .
F2 F 0.4731(4) 0.7654(3) -0.0771(2) 0.0776(12) Uani 1 1 d .
F5 F 0.4402(4) 0.7420(3) 0.0953(2) 0.0864(13) Uani 1 1 d .
F1 F 0.3269(4) 0.7464(5) 0.0166(3) 0.127(2) Uani 1 1 d .
F6 F 0.4762(7) 0.6562(3) 0.0034(3) 0.129(2) Uani 1 1 d .
F4 F 0.5860(4) 0.7607(5) 0.0042(3) 0.132(3) Uani 1 1 d .
F3 F 0.4369(7) 0.8521(3) 0.0148(3) 0.137(3) Uani 1 1 d .
P3 P 0.68032(16) 0.35536(11) 0.32854(11) 0.0604(4) Uani 1 1 d .
F18 F 0.7332(5) 0.3019(4) 0.3884(3) 0.130(2) Uani 1 1 d .
F14 F 0.6089(5) 0.4097(4) 0.3898(3) 0.124(2) Uani 1 1 d .
F16 F 0.7712(6) 0.4212(5) 0.3217(4) 0.164(3) Uani 1 1 d .
F17 F 0.7588(8) 0.3004(5) 0.2712(4) 0.172(4) Uani 1 1 d .
F15 F 0.6225(7) 0.4088(3) 0.2725(4) 0.144(3) Uani 1 1 d .
F13 F 0.5847(7) 0.2937(4) 0.3400(6) 0.185(4) Uani 1 1 d .
P2 P 0.25446(19) 0.14048(16) 0.46661(13) 0.0813(6) Uani 1 1 d .
C48 C 0.7793(12) 0.3252(7) 0.1014(7) 0.139(5) Uani 1 1 d .
H48A H 0.8416 0.3074 0.0644 0.208 Uiso 1 1 calc R
H48B H 0.7159 0.2915 0.1020 0.208 Uiso 1 1 calc R
H48C H 0.8017 0.3182 0.1477 0.208 Uiso 1 1 calc R
N13 N 0.7288(12) 0.4794(8) 0.0711(6) 0.148(4) Uani 1 1 d .
C47 C 0.7488(9) 0.4093(8) 0.0873(5) 0.092(3) Uani 1 1 d .
P4 P 0.0899(2) 0.10811(17) 0.13603(16) 0.0918(7) Uani 1 1 d .
F11 F 0.2797(6) 0.1832(6) 0.5324(4) 0.163(3) Uani 1 1 d .
C31 C 0.4031(6) 0.4287(5) 0.1666(5) 0.083(2) Uani 1 1 d .
H31A H 0.4708 0.4033 0.1820 0.100 Uiso 1 1 calc R
H31B H 0.4157 0.4273 0.1143 0.100 Uiso 1 1 calc R
F21 F 0.0222(7) 0.0768(6) 0.0839(5) 0.170(3) Uani 1 1 d .
F8 F 0.2299(7) 0.0972(7) 0.4024(5) 0.210(5) Uani 1 1 d .
F23 F 0.1607(8) 0.1377(6) 0.1898(5) 0.188(4) Uani 1 1 d .
C32 C 0.3889(6) 0.5165(6) 0.1851(6) 0.096(3) Uani 1 1 d .
H32A H 0.4335 0.5502 0.1460 0.115 Uiso 1 1 calc R
H32B H 0.4205 0.5210 0.2280 0.115 Uiso 1 1 calc R
F24 F 0.1867(9) 0.0455(8) 0.1088(7) 0.239(6) Uani 1 1 d .
F19 F 0.1408(9) 0.1729(6) 0.0754(5) 0.193(4) Uani 1 1 d .
F22 F 0.0286(11) 0.0475(7) 0.1948(6) 0.238(5) Uani 1 1 d .
F20 F -0.0010(9) 0.1787(6) 0.1613(6) 0.205(4) Uani 1 1 d .
F9 F 0.2237(15) 0.2236(7) 0.4306(7) 0.268(7) Uani 1 1 d .
C51 C 0.1804(9) 0.8207(9) 0.4033(7) 0.107(4) Uani 1 1 d .
C49 C 0.0388(15) 0.7888(10) 0.1113(11) 0.174(7) Uani 1 1 d .
C50 C 0.0883(13) 0.8491(9) 0.0649(9) 0.170(7) Uani 1 1 d .
H50A H 0.0330 0.8789 0.0406 0.255 Uiso 1 1 calc R
H50B H 0.1475 0.8235 0.0299 0.255 Uiso 1 1 calc R
H50C H 0.1201 0.8882 0.0908 0.255 Uiso 1 1 calc R
F12 F 0.275(2) 0.0609(6) 0.5039(9) 0.384(14) Uani 1 1 d .
F10 F 0.3735(8) 0.1396(13) 0.4335(7) 0.303(10) Uani 1 1 d .
N15 N 0.2094(11) 0.7803(8) 0.3574(9) 0.158(5) Uani 1 1 d .
F7 F 0.1315(6) 0.1514(10) 0.4953(6) 0.227(5) Uani 1 1 d .

loop_
_atom_site_aniso_label
_atom_site_aniso_U_11
_atom_site_aniso_U_22
_atom_site_aniso_U_33
_atom_site_aniso_U_23
_atom_site_aniso_U_13
_atom_site_aniso_U_12
N14 0.203(15) 0.128(11) 0.260(19) 0.070(11) -0.005(12) 0.059(10)
C52 0.131(12) 0.31(2) 0.181(16) -0.099(17) 0.016(11) -0.089(14)
Ru1 0.0441(3) 0.0277(2) 0.0322(2) -0.00133(15) -0.00648(17) 0.00154(16)
C13 0.078(5) 0.033(3) 0.103(6) 0.025(3) -0.058(4) -0.014(3)
N5 0.042(3) 0.050(3) 0.038(2) 0.005(2) -0.011(2) -0.002(2)
N4 0.046(3) 0.028(2) 0.061(3) -0.003(2) -0.021(2) -0.0027(18)
N3 0.045(3) 0.039(2) 0.037(2) 0.0004(18) -0.0024(19) 0.0028(19)
N2 0.059(3) 0.031(2) 0.047(3) -0.0087(19) -0.008(2) 0.003(2)
N1 0.040(3) 0.053(3) 0.042(3) -0.006(2) -0.009(2) 0.004(2)
N6 0.053(3) 0.038(2) 0.036(2) -0.0030(18) -0.004(2) -0.002(2)
C15 0.043(3) 0.048(3) 0.056(4) 0.023(3) -0.026(3) -0.009(2)
C2 0.053(4) 0.069(4) 0.058(4) -0.010(3) -0.011(3) 0.023(3)
C14 0.044(3) 0.040(3) 0.063(4) 0.003(3) -0.028(3) -0.003(2)
C5 0.074(5) 0.040(3) 0.065(4) -0.002(3) -0.012(3) -0.014(3)
C6 0.072(4) 0.041(3) 0.055(4) 0.009(3) -0.004(3) -0.005(3)
C11 0.076(5) 0.042(3) 0.101(6) -0.026(4) -0.039(4) 0.008(3)
C10 0.076(5) 0.043(3) 0.065(4) -0.015(3) -0.028(3) 0.012(3)
C20 0.088(6) 0.044(4) 0.141(9) 0.029(5) -0.045(6) -0.021(4)
C16 0.059(4) 0.089(5) 0.070(5) 0.045(4) -0.023(4) -0.024(4)
C8 0.080(5) 0.049(3) 0.035(3) 0.002(2) -0.016(3) 0.005(3)
C4 0.088(5) 0.052(4) 0.057(4) -0.018(3) -0.022(4) 0.001(3)
C7 0.058(4) 0.063(4) 0.064(4) -0.004(3) 0.006(3) 0.004(3)
C22 0.059(4) 0.060(4) 0.058(4) 0.003(3) -0.019(3) 0.002(3)
C21 0.093(7) 0.090(6) 0.099(7) 0.056(6) -0.033(5) -0.035(5)
C19 0.064(4) 0.079(5) 0.045(4) -0.007(3) -0.011(3) -0.004(3)
C1 0.050(4) 0.068(4) 0.075(5) -0.008(3) -0.020(3) -0.001(3)
C17 0.074(5) 0.120(7) 0.050(4) 0.032(5) -0.012(4) -0.024(5)
C9 0.062(4) 0.066(4) 0.048(3) 0.002(3) -0.023(3) 0.008(3)
C3 0.081(5) 0.045(3) 0.061(4) -0.012(3) -0.016(3) 0.018(3)
C12 0.084(5) 0.035(3) 0.125(7) -0.009(4) -0.055(5) -0.001(3)
C18 0.058(4) 0.128(8) 0.044(4) 0.010(4) 0.001(3) -0.006(4)
C23 0.059(5) 0.135(8) 0.101(7) 0.021(6) -0.038(5) 0.000(5)
Ru2 0.0347(2) 0.0435(3) 0.0378(2) -0.00534(18) -0.00428(18) 0.00095(18)
N10 0.033(2) 0.046(2) 0.046(3) -0.009(2) -0.0052(19) -0.0021(19)
N11 0.036(2) 0.045(3) 0.052(3) 0.000(2) -0.002(2) -0.0023(19)
N12 0.041(3) 0.051(3) 0.051(3) -0.010(2) -0.009(2) -0.003(2)
C37 0.041(3) 0.034(3) 0.049(3) -0.008(2) 0.002(2) -0.004(2)
N7 0.049(3) 0.051(3) 0.051(3) 0.002(2) -0.006(2) -0.006(2)
N9 0.042(3) 0.065(3) 0.052(3) -0.018(2) -0.004(2) 0.008(2)
N8 0.047(3) 0.058(3) 0.050(3) -0.007(2) -0.013(2) -0.001(2)
C38 0.039(3) 0.047(3) 0.042(3) -0.007(2) 0.001(2) -0.015(2)
C39 0.059(4) 0.063(4) 0.045(3) -0.011(3) -0.003(3) -0.018(3)
C36 0.054(4) 0.049(3) 0.067(4) -0.015(3) 0.017(3) -0.003(3)
C33 0.047(4) 0.073(4) 0.078(5) -0.010(4) -0.014(3) 0.014(3)
C40 0.068(5) 0.107(6) 0.047(4) -0.002(4) -0.012(3) -0.033(4)
C45 0.045(3) 0.062(4) 0.051(4) -0.006(3) -0.007(3) -0.003(3)
C34 0.047(4) 0.077(5) 0.108(7) -0.005(5) -0.009(4) 0.015(3)
C35 0.063(5) 0.060(4) 0.090(6) -0.014(4) 0.011(4) 0.020(3)
C43 0.073(5) 0.067(4) 0.074(5) -0.038(4) 0.012(4) -0.003(4)
C25 0.110(7) 0.103(6) 0.075(5) 0.042(5) -0.042(5) -0.045(5)
C42 0.048(4) 0.084(5) 0.061(4) -0.004(4) -0.010(3) 0.014(3)
C28 0.115(7) 0.090(6) 0.071(5) -0.040(4) -0.039(5) 0.018(5)
C41 0.045(4) 0.126(7) 0.060(4) 0.000(4) -0.025(3) -0.001(4)
C30 0.090(6) 0.060(4) 0.094(6) -0.015(4) -0.001(5) 0.027(4)
C24 0.081(5) 0.053(4) 0.085(5) -0.002(4) 0.004(4) -0.017(4)
C44 0.096(6) 0.086(5) 0.050(4) -0.035(4) 0.007(4) -0.020(5)
C26 0.098(6) 0.092(6) 0.059(4) 0.016(4) -0.031(4) -0.008(5)
C29 0.084(6) 0.123(8) 0.093(6) -0.064(6) -0.023(5) 0.028(5)
C46 0.074(5) 0.056(4) 0.100(6) 0.008(4) -0.017(4) -0.003(4)
C27 0.086(6) 0.135(8) 0.062(5) -0.006(5) -0.025(4) -0.037(5)
P1 0.0543(9) 0.0531(9) 0.0407(8) -0.0023(7) -0.0081(7) -0.0018(7)
F2 0.098(3) 0.090(3) 0.043(2) 0.0034(19) -0.015(2) 0.004(2)
F5 0.097(3) 0.112(4) 0.044(2) 0.003(2) -0.005(2) 0.001(3)
F1 0.063(3) 0.228(7) 0.091(4) -0.012(4) -0.016(3) -0.005(4)
F6 0.225(7) 0.066(3) 0.086(4) -0.003(3) -0.013(4) 0.018(4)
F4 0.062(3) 0.272(8) 0.066(3) -0.013(4) -0.008(2) -0.043(4)
F3 0.261(8) 0.054(3) 0.088(4) -0.008(2) -0.015(4) 0.000(4)
P3 0.0681(11) 0.0460(9) 0.0673(11) -0.0063(8) -0.0132(9) 0.0001(8)
F18 0.109(4) 0.154(5) 0.114(5) 0.033(4) -0.022(3) 0.036(4)
F14 0.128(5) 0.117(4) 0.110(4) -0.028(3) 0.012(4) 0.031(4)
F16 0.142(6) 0.186(7) 0.166(7) 0.014(5) -0.011(5) -0.104(5)
F17 0.272(10) 0.134(5) 0.091(4) -0.032(4) -0.013(5) 0.080(6)
F15 0.243(8) 0.082(4) 0.135(5) 0.009(3) -0.118(6) 0.011(4)
F13 0.176(7) 0.089(4) 0.324(12) 0.044(5) -0.135(8) -0.060(4)
P2 0.0666(13) 0.1010(17) 0.0760(14) -0.0330(12) -0.0150(10) 0.0299(11)
C48 0.210(14) 0.102(8) 0.129(10) -0.005(7) -0.080(10) -0.044(9)
N13 0.213(13) 0.120(8) 0.100(7) -0.001(6) -0.012(7) 0.006(8)
C47 0.114(8) 0.107(8) 0.057(5) -0.010(5) -0.011(5) -0.032(6)
P4 0.0800(16) 0.0885(16) 0.113(2) -0.0327(15) -0.0189(14) -0.0154(13)
F11 0.119(5) 0.219(8) 0.166(7) -0.117(6) -0.047(5) 0.050(5)
C31 0.045(4) 0.071(5) 0.117(7) 0.001(4) 0.016(4) 0.003(3)
F21 0.145(6) 0.227(9) 0.165(7) -0.039(6) -0.062(5) -0.067(6)
F8 0.170(7) 0.299(12) 0.195(9) -0.165(9) -0.085(7) 0.052(7)
F23 0.190(8) 0.209(9) 0.199(9) -0.035(7) -0.095(7) -0.068(7)
C32 0.041(4) 0.105(7) 0.136(8) -0.041(6) 0.014(4) -0.018(4)
F24 0.168(9) 0.260(12) 0.288(13) -0.129(11) -0.031(9) 0.073(8)
F19 0.229(10) 0.172(8) 0.174(8) 0.018(6) -0.014(7) -0.086(7)
F22 0.324(14) 0.213(10) 0.186(9) 0.074(8) -0.063(9) -0.131(10)
F20 0.220(10) 0.166(8) 0.211(10) -0.042(7) -0.020(8) 0.082(7)
F9 0.43(2) 0.151(8) 0.244(13) 0.038(8) -0.134(14) 0.001(10)
C51 0.067(6) 0.140(10) 0.119(9) -0.025(7) -0.019(6) -0.023(6)
C49 0.160(14) 0.109(11) 0.207(18) 0.031(11) 0.031(12) 0.076(10)
C50 0.152(12) 0.117(10) 0.189(15) 0.027(10) 0.056(11) 0.051(9)
F12 0.81(4) 0.102(7) 0.310(18) -0.001(8) -0.32(2) 0.057(13)
F10 0.104(6) 0.61(3) 0.208(11) -0.207(15) -0.012(7) 0.035(10)
N15 0.130(10) 0.151(11) 0.198(14) -0.027(9) -0.048(9) 0.004(8)
F7 0.086(5) 0.409(18) 0.195(9) -0.060(11) -0.020(5) -0.039(7)

loop_
_atom_type_symbol
_atom_type_description
_atom_type_scat_dispersion_real
_atom_type_scat_dispersion_imag
_atom_type_scat_source
C C 0.0033 0.0016 'International Tables Vol C Tables 4.2.6.8 and 6.1.1.4'
H H 0.0000 0.0000 'International Tables Vol C Tables 4.2.6.8 and 6.1.1.4'
N N 0.0061 0.0033 'International Tables Vol C Tables 4.2.6.8 and 6.1.1.4'
F F 0.0171 0.0103 'International Tables Vol C Tables 4.2.6.8 and 6.1.1.4'
P P 0.1023 0.0942 'International Tables Vol C Tables 4.2.6.8 and 6.1.1.4'
Ru Ru -1.2594 0.8363 'International Tables Vol C Tables 4.2.6.8 and 6.1.1.4'

loop_
_geom_angle_atom_site_label_1
_geom_angle_atom_site_label_2
_geom_angle_atom_site_label_3
_geom_angle
N6 Ru1 N5 89.32(17)
N6 Ru1 N1 174.32(18)
N5 Ru1 N1 94.17(18)
N6 Ru1 N4 86.24(17)
N5 Ru1 N4 78.77(19)
N1 Ru1 N4 98.83(17)
N6 Ru1 N2 91.40(18)
N5 Ru1 N2 100.47(18)
N1 Ru1 N2 83.55(18)
N4 Ru1 N2 177.53(18)
N6 Ru1 N3 94.08(18)
N5 Ru1 N3 176.20(17)
N1 Ru1 N3 82.59(18)
N4 Ru1 N3 99.71(18)
N2 Ru1 N3 81.19(17)
C12 C13 C20 124.5(7)
C12 C13 C14 116.4(6)
C20 C13 C14 119.0(8)
C19 N5 C15 118.3(5)
C19 N5 Ru1 129.1(4)
C15 N5 Ru1 112.7(4)
C10 N4 C14 117.7(5)
C10 N4 Ru1 130.2(4)
C14 N4 Ru1 111.8(4)
C7 N3 C8 110.4(5)
C7 N3 C6 107.0(5)
C8 N3 C6 109.2(4)
C7 N3 Ru1 116.7(4)
C8 N3 Ru1 103.8(3)
C6 N3 Ru1 109.7(3)
C3 N2 C5 110.3(5)
C3 N2 C4 110.0(5)
C5 N2 C4 105.5(5)
C3 N2 Ru1 109.0(4)
C5 N2 Ru1 105.3(3)
C4 N2 Ru1 116.5(4)
C1 N1 C2 109.8(5)
C1 N1 C9 108.4(5)
C2 N1 C9 110.2(5)
C1 N1 Ru1 114.2(4)
C2 N1 Ru1 104.1(3)
C9 N1 Ru1 110.1(3)
C22 N6 Ru1 177.2(5)
N5 C15 C14 118.3(5)
N5 C15 C16 121.3(6)
C14 C15 C16 120.4(6)
N1 C2 C3 112.2(5)
N4 C14 C15 117.5(5)
N4 C14 C13 122.3(6)
C15 C14 C13 120.2(6)
C6 C5 N2 110.3(5)
C5 C6 N3 110.9(5)
C12 C11 C10 118.7(7)
N4 C10 C11 123.8(7)
C21 C20 C13 120.4(7)
C17 C16 C21 126.7(8)
C17 C16 C15 117.2(7)
C21 C16 C15 116.0(8)
N3 C8 C9 111.7(5)
N6 C22 C23 176.8(8)
C20 C21 C16 124.0(8)
N5 C19 C18 122.6(7)
C18 C17 C16 120.1(7)
C8 C9 N1 111.2(5)
N2 C3 C2 112.3(5)
C11 C12 C13 120.9(6)
C17 C18 C19 120.3(8)
N12 Ru2 N10 88.90(18)
N12 Ru2 N7 173.96(19)
N10 Ru2 N7 94.99(18)
N12 Ru2 N11 91.30(18)
N10 Ru2 N11 77.74(18)
N7 Ru2 N11 94.04(18)
N12 Ru2 N8 92.84(19)
N10 Ru2 N8 176.93(18)
N7 Ru2 N8 83.5(2)
N11 Ru2 N8 99.69(19)
N12 Ru2 N9 91.6(2)
N10 Ru2 N9 101.01(18)
N7 Ru2 N9 83.1(2)
N11 Ru2 N9 176.83(18)
N8 Ru2 N9 81.47(19)
C42 N10 C38 116.7(5)
C42 N10 Ru2 129.5(4)
C38 N10 Ru2 113.7(4)
C33 N11 C37 116.3(5)
C33 N11 Ru2 129.3(4)
C37 N11 Ru2 114.3(4)
C45 N12 Ru2 173.0(5)
N11 C37 C38 117.2(5)
N11 C37 C36 123.8(6)
C38 C37 C36 119.1(6)
C24 N7 C32 106.5(6)
C24 N7 C25 112.5(6)
C32 N7 C25 109.1(7)
C24 N7 Ru2 115.0(4)
C32 N7 Ru2 104.6(5)
C25 N7 Ru2 108.7(4)
C31 N9 C29 112.2(7)
C31 N9 C30 109.6(6)
C29 N9 C30 101.8(6)
C31 N9 Ru2 108.6(4)
C29 N9 Ru2 106.2(4)
C30 N9 Ru2 118.3(4)
C27 N8 C26 110.3(6)
C27 N8 C28 105.9(6)
C26 N8 C28 108.9(6)
C27 N8 Ru2 117.6(4)
C26 N8 Ru2 104.7(4)
C28 N8 Ru2 109.3(4)
N10 C38 C39 122.8(6)
N10 C38 C37 117.0(5)
C39 C38 C37 120.2(5)
C38 C39 C44 120.3(7)
C38 C39 C40 117.9(6)
C44 C39 C40 121.7(7)
C35 C36 C37 117.7(7)
C35 C36 C43 123.2(6)
C37 C36 C43 119.1(7)
N11 C33 C34 122.9(7)
C41 C40 C39 118.3(6)
N12 C45 C46 178.6(7)
C35 C34 C33 120.5(7)
C34 C35 C36 118.8(6)
C44 C43 C36 121.8(6)
C26 C25 N7 115.0(6)
N10 C42 C41 124.7(6)
C29 C28 N8 115.5(6)
C40 C41 C42 119.4(7)
C43 C44 C39 119.5(7)
C25 C26 N8 115.4(6)
C28 C29 N9 115.0(7)
F4 P1 F6 90.1(4)
F4 P1 F1 178.3(3)
F6 P1 F1 89.9(4)
F4 P1 F3 90.6(4)
F6 P1 F3 179.3(4)
F1 P1 F3 89.4(4)
F4 P1 F2 90.7(3)
F6 P1 F2 89.4(3)
F1 P1 F2 91.0(3)
F3 P1 F2 90.5(3)
F4 P1 F5 90.0(3)
F6 P1 F5 90.5(3)
F1 P1 F5 88.3(3)
F3 P1 F5 89.5(3)
F2 P1 F5 179.3(3)
F13 P3 F16 175.7(6)
F13 P3 F15 89.3(4)
F16 P3 F15 90.8(4)
F13 P3 F17 92.8(5)
F16 P3 F17 91.5(5)
F15 P3 F17 94.7(4)
F13 P3 F18 89.2(4)
F16 P3 F18 90.6(4)
F15 P3 F18 177.0(4)
F17 P3 F18 87.9(4)
F13 P3 F14 89.5(5)
F16 P3 F14 86.1(4)
F15 P3 F14 89.2(4)
F17 P3 F14 175.5(4)
F18 P3 F14 88.3(4)
F12 P2 F10 89.3(11)
F12 P2 F7 97.7(12)
F10 P2 F7 173.0(11)
F12 P2 F9 175.4(13)
F10 P2 F9 95.3(11)
F7 P2 F9 77.7(8)
F12 P2 F8 91.7(7)
F10 P2 F8 90.0(6)
F7 P2 F8 89.7(5)
F9 P2 F8 88.4(7)
F12 P2 F11 87.4(6)
F10 P2 F11 89.9(5)
F7 P2 F11 90.4(5)
F9 P2 F11 92.5(6)
F8 P2 F11 179.1(6)
N13 C47 C48 175.2(13)
F24 P4 F22 95.6(8)
F24 P4 F21 89.8(6)
F22 P4 F21 88.4(5)
F24 P4 F19 88.8(7)
F22 P4 F19 174.5(7)
F21 P4 F19 88.4(5)
F24 P4 F20 174.5(7)
F22 P4 F20 89.3(7)
F21 P4 F20 92.9(6)
F19 P4 F20 86.5(6)
F24 P4 F23 89.0(6)
F22 P4 F23 90.8(6)
F21 P4 F23 178.4(6)
F19 P4 F23 92.5(5)
F20 P4 F23 88.4(6)
C32 C31 N9 115.3(6)
C31 C32 N7 116.8(6)
N15 C51 C52 174.6(18)
N14 C49 C50 172(2)

loop_
_geom_bond_atom_site_label_1
_geom_bond_atom_site_label_2
_geom_bond_distance
N14 C49 1.16(2)
C52 C51 1.461(19)
Ru1 N6 2.014(5)
Ru1 N5 2.097(5)
Ru1 N1 2.115(4)
Ru1 N4 2.120(4)
Ru1 N2 2.148(4)
Ru1 N3 2.154(4)
C13 C12 1.394(12)
C13 C20 1.395(12)
C13 C14 1.439(8)
N5 C19 1.326(8)
N5 C15 1.364(7)
N4 C10 1.323(8)
N4 C14 1.376(8)
N3 C7 1.481(7)
N3 C8 1.493(8)
N3 C6 1.507(7)
N2 C3 1.482(8)
N2 C5 1.492(8)
N2 C4 1.495(8)
N1 C1 1.475(8)
N1 C2 1.487(8)
N1 C9 1.523(8)
N6 C22 1.139(8)
C15 C14 1.394(9)
C15 C16 1.445(9)
C2 C3 1.528(10)
C5 C6 1.479(9)
C11 C12 1.376(12)
C11 C10 1.396(9)
C20 C21 1.349(13)
C16 C17 1.377(12)
C16 C21 1.422(13)
C8 C9 1.497(9)
C22 C23 1.441(10)
C19 C18 1.388(10)
C17 C18 1.352(12)
Ru2 N12 2.030(5)
Ru2 N10 2.102(4)
Ru2 N7 2.108(5)
Ru2 N11 2.111(5)
Ru2 N8 2.131(5)
Ru2 N9 2.151(5)
N10 C42 1.312(8)
N10 C38 1.380(7)
N11 C33 1.353(8)
N11 C37 1.354(7)
N12 C45 1.131(8)
C37 C38 1.399(8)
C37 C36 1.407(8)
N7 C24 1.473(8)
N7 C32 1.479(9)
N7 C25 1.522(9)
N9 C31 1.460(9)
N9 C29 1.475(9)
N9 C30 1.486(9)
N8 C27 1.485(9)
N8 C26 1.501(9)
N8 C28 1.506(9)
C38 C39 1.393(8)
C39 C44 1.413(10)
C39 C40 1.432(11)
C36 C35 1.398(11)
C36 C43 1.418(11)
C33 C34 1.385(10)
C40 C41 1.360(11)
C45 C46 1.445(10)
C34 C35 1.360(11)
C43 C44 1.340(11)
C25 C26 1.411(11)
C42 C41 1.394(10)
C28 C29 1.402(12)
P1 F4 1.544(5)
P1 F6 1.554(5)
P1 F1 1.561(5)
P1 F3 1.566(5)
P1 F2 1.597(4)
P1 F5 1.597(4)
P3 F13 1.535(6)
P3 F16 1.546(6)
P3 F15 1.547(5)
P3 F17 1.562(6)
P3 F18 1.568(6)
P3 F14 1.571(5)
P2 F12 1.425(10)
P2 F10 1.445(10)
P2 F7 1.476(8)
P2 F9 1.492(10)
P2 F8 1.522(7)
P2 F11 1.547(6)
C48 C47 1.377(16)
N13 C47 1.149(13)
P4 F24 1.510(9)
P4 F22 1.520(9)
P4 F21 1.525(7)
P4 F19 1.540(9)
P4 F20 1.541(8)
P4 F23 1.563(7)
C31 C32 1.450(11)
C51 N15 1.102(14)
C49 C50 1.33(2)
